data_1560749
loop_
_publ_author_name
'Thomas-Hargreaves, Lewis R.'
'Giansiracusa, Marcus J.'
'Gregson, Matthew'
'Zanda, Emanuele'
'O'Donnell, Felix'
'Wooles, Ashley J.'
'Chilton, Nicholas F.'
'Liddle, Stephen T.'

_publ_section_title
;
 Correlating axial and equatorial ligand field effects to the
 single-molecule magnet performances of a family of dysprosium
 bis-methanediide complexes
;
_journal_issue 11
_journal_name_full 'Chemical Science'
_journal_page_first 3911
_journal_page_last 3920
_journal_paper_doi 10.1039/D1SC00238D
_journal_volume 12
_journal_year 2021
_chemical_formula_moiety 'C54 H49 Dy O P4 S4, 2(C7 H8)'
_chemical_formula_sum 'C68 H65 Dy O P4 S4'
_chemical_formula_weight 1312.82
_chemical_properties_physical Air-sensitive,Moisture-sensitive,Oxygen-sensitive
_space_group_crystal_system triclinic
_space_group_IT_number 2
_space_group_name_Hall '-P 1'
_space_group_name_H-M_alt 'P -1'
_atom_sites_solution_hydrogens geom
_atom_sites_solution_primary direct
_atom_sites_solution_secondary difmap
_audit_creation_date 2016-02-05
_audit_creation_method
;
Olex2 1.2
(compiled 2015.09.30 svn.r3233 for OlexSys, GUI svn.r5103)
;
_audit_update_record
;
2020-12-18 deposited with the CCDC.	2021-03-02 downloaded from the CCDC.
;
_cell_angle_alpha 89.265(3)
_cell_angle_beta 88.319(4)
_cell_angle_gamma 83.122(3)
_cell_formula_units_Z 2
_cell_length_a 11.2686(6)
_cell_length_b 12.7447(3)
_cell_length_c 21.7296(12)
_cell_measurement_reflns_used 8001
_cell_measurement_temperature 100(2)
_cell_measurement_theta_max 29.4170
_cell_measurement_theta_min 3.6890
_cell_volume 3096.8(2)
_computing_cell_refinement
;
CrysAlisPro, Agilent Technologies,
Version 1.171.37.35h (release 09-02-2015 CrysAlis171 .NET)
(compiled Feb  9 2015,16:26:32)
;
_computing_data_collection
;
CrysAlisPro, Agilent Technologies,
Version 1.171.37.35h (release 09-02-2015 CrysAlis171 .NET)
(compiled Feb  9 2015,16:26:32)
;
_computing_data_reduction
;
CrysAlisPro, Agilent Technologies,
Version 1.171.37.35h (release 09-02-2015 CrysAlis171 .NET)
(compiled Feb  9 2015,16:26:32)
;
_computing_molecular_graphics 'Olex2 (Dolomanov et al., 2009)'
_computing_publication_material 'Olex2 (Dolomanov et al., 2009)'
_computing_structure_refinement 'ShelXL (Sheldrick, 2015)'
_computing_structure_solution 'ShelXT (Sheldrick, 2015)'
_diffrn_ambient_temperature 100(2)
_diffrn_detector 'CCD plate'
_diffrn_detector_area_resol_mean 5.1636
_diffrn_detector_type Atlas
_diffrn_measured_fraction_theta_full 0.987
_diffrn_measured_fraction_theta_max 0.809
_diffrn_measurement_details
;
#__ type_ start__ end____ width___ exp.time_
  1 omega   35.00  101.00   1.0000    4.0000
omega____ theta____ kappa____ phi______ frames
    -       11.3799  178.0000   60.0000 66

#__ type_ start__ end____ width___ exp.time_
  2 omega  -82.00   15.00   1.0000    4.0000
omega____ theta____ kappa____ phi______ frames
    -      -11.8486  -57.0000   60.0000 97

#__ type_ start__ end____ width___ exp.time_
  3 omega  -41.00   57.00   1.0000    4.0000
omega____ theta____ kappa____ phi______ frames
    -      -11.8486   57.0000 -150.0000 98
;
_diffrn_measurement_device 'four-circle diffractometer'
_diffrn_measurement_device_type 'Xcalibur, Atlas'
_diffrn_measurement_method '\w scans'
_diffrn_orient_matrix_UB_11 0.0009724000
_diffrn_orient_matrix_UB_12 0.0007124000
_diffrn_orient_matrix_UB_13 -0.0326549000
_diffrn_orient_matrix_UB_21 0.0030329000
_diffrn_orient_matrix_UB_22 -0.0559100000
_diffrn_orient_matrix_UB_23 -0.0000794000
_diffrn_orient_matrix_UB_31 -0.0633460000
_diffrn_orient_matrix_UB_32 0.0040387000
_diffrn_orient_matrix_UB_33 0.0004107000
_diffrn_radiation_monochromator graphite
_diffrn_radiation_probe x-ray
_diffrn_radiation_type MoK\a
_diffrn_radiation_wavelength 0.71073
_diffrn_reflns_av_R_equivalents 0.0424
_diffrn_reflns_av_unetI/netI 0.0971
_diffrn_reflns_Laue_measured_fraction_full 0.987
_diffrn_reflns_Laue_measured_fraction_max 0.809
_diffrn_reflns_limit_h_max 15
_diffrn_reflns_limit_h_min -14
_diffrn_reflns_limit_k_max 17
_diffrn_reflns_limit_k_min -12
_diffrn_reflns_limit_l_max 29
_diffrn_reflns_limit_l_min -29
_diffrn_reflns_number 22189
_diffrn_reflns_point_group_measured_fraction_full 0.987
_diffrn_reflns_point_group_measured_fraction_max 0.809
_diffrn_reflns_theta_full 26.000
_diffrn_reflns_theta_max 29.495
_diffrn_reflns_theta_min 3.572
_diffrn_source 'Enhance (Mo) X-ray Source'
_exptl_absorpt_coefficient_mu 1.487
_exptl_absorpt_correction_T_max 0.658
_exptl_absorpt_correction_T_min 0.322
_exptl_absorpt_correction_type gaussian
_exptl_absorpt_process_details
;
CrysAlisPro, Agilent Technologies,
Version 1.171.37.35h (release 09-02-2015 CrysAlis171 .NET)
(compiled Feb  9 2015,16:26:32)
Numerical absorption correction based on gaussian integration over
			a multifaceted crystal model
Empirical absorption correction using spherical harmonics,
 implemented in SCALE3 ABSPACK scaling algorithm.
;
_exptl_crystal_colour 'clear colourless'
_exptl_crystal_colour_lustre clear
_exptl_crystal_colour_primary colourless
_exptl_crystal_density_diffrn 1.408
_exptl_crystal_description block
_exptl_crystal_F_000 1342
_exptl_crystal_size_max 0.6875
_exptl_crystal_size_mid 0.2462
_exptl_crystal_size_min 0.1786
_refine_diff_density_max 2.073
_refine_diff_density_min -2.144
_refine_diff_density_rms 0.148
_refine_ls_extinction_method none
_refine_ls_goodness_of_fit_ref 1.034
_refine_ls_hydrogen_treatment constr
_refine_ls_matrix_type full
_refine_ls_number_parameters 705
_refine_ls_number_reflns 13948
_refine_ls_number_restraints 0
_refine_ls_restrained_S_all 1.034
_refine_ls_R_factor_all 0.0764
_refine_ls_R_factor_gt 0.0550
_refine_ls_shift/su_max 0.002
_refine_ls_shift/su_mean 0.000
_refine_ls_structure_factor_coef Fsqd
_refine_ls_weighting_details 'w=1/[\s^2^(Fo^2^)+(0.0481P)^2^] where P=(Fo^2^+2Fc^2^)/3'
_refine_ls_weighting_scheme calc
_refine_ls_wR_factor_gt 0.1124
_refine_ls_wR_factor_ref 0.1212
_reflns_Friedel_coverage 0.000
_reflns_number_gt 10859
_reflns_number_total 13948
_reflns_threshold_expression 'I > 2\s(I)'
_cod_data_source_file d1sc00238d2.cif
_cod_data_source_block 1Dy
_cod_depositor_comments 'Adding full bibliography for 1560749--1560758.cif.'
_cod_database_code 1560749
_manchester_internal_diff_code ostl8
_manchester_internal_stl_number 38
_manchester_internal_stl_name DYEZ1
_manchester_internal_coll_client MG/EZ
_manchester_internal_coll_user MG
_manchester_internal_coll_date 04/02/2016
_manchester_internal_process_user MG
_manchester_internal_process_date 04/02/2016
_manchester_internal_solution_user MG
_manchester_internal_solution_date 04/02/2016
_manchester_internal_refinement_user MG
_manchester_internal_refinement_date 04/02/2016
_manchester_internal_validation_user MG
_manchester_internal_validation_date 04/02/2016
_manchester_internal_archive_user AW
_manchester_internal_archive_date 05/02/2016
_chemical_oxdiff_formula 'Dy C54 H49 S4 P4 O'
_chemical_oxdiff_usercomment 'DYEZ1 for EZ/MG'
_shelx_space_group_comment
;
The symmetry employed for this shelxl refinement is uniquely defined
by the following loop, which should always be used as a source of
symmetry information in preference to the above space-group names.
They are only intended as comments.
;
_reflns_odcompleteness_completeness 98.48
_reflns_odcompleteness_iscentric 1
_reflns_odcompleteness_theta 26.32
_olex2_refinement_description
;
1. Fixed Uiso
 At 1.2 times of:
  All C(H) groups, All C(H,H) groups
 At 1.5 times of:
  All C(H,H,H) groups
2.a Ternary CH refined with riding coordinates:
 C26(H26)
2.b Secondary CH2 refined with riding coordinates:
 C51(H51A,H51B), C52(H52A,H52B), C53(H53A,H53B), C54(H54A,H54B)
2.c Aromatic/amide H refined with riding coordinates:
 C3(H3), C4(H4), C5(H5), C6(H6), C7(H7), C9(H9), C10(H10), C11(H11), C12(H12),
 C13(H13), C15(H15), C16(H16), C17(H17), C18(H18), C19(H19), C21(H21), C22(H22),
  C23(H23), C24(H24), C25(H25), C28(H28), C29(H29), C30(H30), C31(H31),
 C32(H32), C34(H34), C35(H35), C36(H36), C37(H37), C38(H38), C40(H40), C41(H41),
  C42(H42), C43(H43), C44(H44), C46(H46), C47(H47), C48(H48), C49(H49),
 C50(H50), C57(H57), C58(H58), C59(H59), C60(H60), C61(H61), C64(H64), C65(H65),
  C66(H66), C67(H67), C68(H68)
2.d Idealised Me refined as rotating group:
 C55(H55A,H55B,H55C), C62(H62A,H62B,H62C)
;
_shelx_shelxl_version_number 2014/7
_olex2_submission_special_instructions 'No special instructions were received'

loop_
_space_group_symop_operation_xyz
'x, y, z'
'-x, -y, -z'

loop_
_atom_site_label
_atom_site_type_symbol
_atom_site_fract_x
_atom_site_fract_y
_atom_site_fract_z
_atom_site_U_iso_or_equiv
_atom_site_adp_type
_atom_site_occupancy
_atom_site_site_symmetry_order
_atom_site_calc_flag
_atom_site_refinement_flags_posn
_atom_site_refinement_flags_adp
_atom_site_refinement_flags_occupancy
_atom_site_disorder_assembly
_atom_site_disorder_group
Dy1 Dy 0.83887(2) 0.53966(2) 0.82618(2) 0.01448(7) Uani 1 1 d . . . . .
S1 S 0.85926(11) 0.48452(9) 0.70048(6) 0.0195(3) Uani 1 1 d . . . . .
S2 S 0.81266(11) 0.72181(9) 0.90003(6) 0.0170(3) Uani 1 1 d . . . . .
S3 S 0.85983(11) 0.45223(9) 0.94789(6) 0.0174(3) Uani 1 1 d . . . . .
S4 S 0.59330(10) 0.52860(9) 0.83529(6) 0.0179(3) Uani 1 1 d . . . . .
P1 P 0.77984(11) 0.78630(9) 0.81562(6) 0.0147(3) Uani 1 1 d . . . . .
P2 P 0.81313(11) 0.64316(9) 0.69341(6) 0.0159(3) Uani 1 1 d . . . . .
P3 P 0.87923(10) 0.31623(9) 0.90168(6) 0.0135(3) Uani 1 1 d . . . . .
P4 P 0.63729(10) 0.37205(9) 0.84022(6) 0.0130(3) Uani 1 1 d . . . . .
O1 O 1.0522(3) 0.5395(3) 0.82669(16) 0.0217(8) Uani 1 1 d . . . . .
C1 C 0.8067(4) 0.6899(4) 0.7642(2) 0.0177(10) Uani 1 1 d . . . . .
C2 C 0.6278(4) 0.8545(4) 0.8164(2) 0.0178(10) Uani 1 1 d . . . . .
C3 C 0.5960(4) 0.9443(4) 0.8520(3) 0.0234(12) Uani 1 1 d . . . . .
H3 H 0.6523 0.9691 0.8769 0.028 Uiso 1 1 calc R . . . .
C4 C 0.4802(4) 0.9971(4) 0.8506(3) 0.0269(13) Uani 1 1 d . . . . .
H4 H 0.4585 1.0563 0.8749 0.032 Uiso 1 1 calc R . . . .
C5 C 0.3982(5) 0.9603(4) 0.8127(3) 0.0298(13) Uani 1 1 d . . . . .
H5 H 0.3220 0.9972 0.8103 0.036 Uiso 1 1 calc R . . . .
C6 C 0.4268(4) 0.8706(4) 0.7787(3) 0.0305(13) Uani 1 1 d . . . . .
H6 H 0.3700 0.8454 0.7544 0.037 Uiso 1 1 calc R . . . .
C7 C 0.5424(4) 0.8176(4) 0.7809(2) 0.0252(12) Uani 1 1 d . . . . .
H7 H 0.5622 0.7565 0.7581 0.030 Uiso 1 1 calc R . . . .
C8 C 0.8732(4) 0.8919(3) 0.8027(2) 0.0143(10) Uani 1 1 d . . . . .
C9 C 0.8425(5) 0.9729(4) 0.7600(2) 0.0234(12) Uani 1 1 d . . . . .
H9 H 0.7678 0.9797 0.7423 0.028 Uiso 1 1 calc R . . . .
C10 C 0.9240(5) 1.0438(4) 0.7437(3) 0.0262(12) Uani 1 1 d . . . . .
H10 H 0.9027 1.0982 0.7158 0.031 Uiso 1 1 calc R . . . .
C11 C 1.0354(5) 1.0333(4) 0.7689(3) 0.0261(12) Uani 1 1 d . . . . .
H11 H 1.0901 1.0795 0.7573 0.031 Uiso 1 1 calc R . . . .
C12 C 1.0658(5) 0.9536(5) 0.8115(3) 0.0315(13) Uani 1 1 d . . . . .
H12 H 1.1410 0.9468 0.8287 0.038 Uiso 1 1 calc R . . . .
C13 C 0.9851(4) 0.8838(4) 0.8288(2) 0.0225(11) Uani 1 1 d . . . . .
H13 H 1.0060 0.8313 0.8579 0.027 Uiso 1 1 calc R . . . .
C14 C 0.6720(4) 0.6680(4) 0.6522(2) 0.0181(10) Uani 1 1 d . . . . .
C15 C 0.6362(5) 0.7698(4) 0.6290(2) 0.0252(12) Uani 1 1 d . . . . .
H15 H 0.6881 0.8212 0.6293 0.030 Uiso 1 1 calc R . . . .
C16 C 0.5238(5) 0.7929(5) 0.6059(3) 0.0367(15) Uani 1 1 d . . . . .
H16 H 0.5002 0.8603 0.5906 0.044 Uiso 1 1 calc R . . . .
C17 C 0.4456(5) 0.7179(5) 0.6052(3) 0.0402(16) Uani 1 1 d . . . . .
H17 H 0.3699 0.7345 0.5893 0.048 Uiso 1 1 calc R . . . .
C18 C 0.4805(5) 0.6171(5) 0.6284(3) 0.0389(15) Uani 1 1 d . . . . .
H18 H 0.4280 0.5661 0.6282 0.047 Uiso 1 1 calc R . . . .
C19 C 0.5936(4) 0.5925(4) 0.6519(2) 0.0265(12) Uani 1 1 d . . . . .
H19 H 0.6168 0.5251 0.6676 0.032 Uiso 1 1 calc R . . . .
C20 C 0.9195(4) 0.6994(4) 0.6415(2) 0.0177(11) Uani 1 1 d . . . . .
C21 C 0.9942(4) 0.7676(4) 0.6648(2) 0.0225(11) Uani 1 1 d . . . . .
H21 H 0.9881 0.7848 0.7063 0.027 Uiso 1 1 calc R . . . .
C22 C 1.0777(5) 0.8106(4) 0.6269(3) 0.0304(13) Uani 1 1 d . . . . .
H22 H 1.1273 0.8562 0.6430 0.036 Uiso 1 1 calc R . . . .
C23 C 1.0868(5) 0.7850(5) 0.5647(3) 0.0342(14) Uani 1 1 d . . . . .
H23 H 1.1422 0.8137 0.5390 0.041 Uiso 1 1 calc R . . . .
C24 C 1.0135(5) 0.7171(5) 0.5412(3) 0.0326(14) Uani 1 1 d . . . . .
H24 H 1.0193 0.7003 0.4997 0.039 Uiso 1 1 calc R . . . .
C25 C 0.9312(5) 0.6738(4) 0.5794(2) 0.0269(12) Uani 1 1 d . . . . .
H25 H 0.8831 0.6270 0.5634 0.032 Uiso 1 1 calc R . . . .
C26 C 0.7927(4) 0.3327(3) 0.8365(2) 0.0124(9) Uani 1 1 d . . . . .
H26 H 0.8213 0.2875 0.8017 0.015 Uiso 1 1 calc R . . . .
C27 C 0.8541(4) 0.2070(4) 0.9538(2) 0.0162(10) Uani 1 1 d . . . . .
C28 C 0.8763(4) 0.1032(4) 0.9322(2) 0.0205(11) Uani 1 1 d . . . . .
H28 H 0.9068 0.0899 0.8925 0.025 Uiso 1 1 calc R . . . .
C29 C 0.8521(4) 0.0205(4) 0.9709(3) 0.0250(12) Uani 1 1 d . . . . .
H29 H 0.8664 -0.0486 0.9569 0.030 Uiso 1 1 calc R . . . .
C30 C 0.8071(5) 0.0396(4) 1.0301(3) 0.0275(13) Uani 1 1 d . . . . .
H30 H 0.7920 -0.0164 1.0558 0.033 Uiso 1 1 calc R . . . .
C31 C 0.7845(5) 0.1429(4) 1.0508(3) 0.0277(12) Uani 1 1 d . . . . .
H31 H 0.7524 0.1563 1.0902 0.033 Uiso 1 1 calc R . . . .
C32 C 0.8098(4) 0.2264(4) 1.0126(2) 0.0209(11) Uani 1 1 d . . . . .
H32 H 0.7968 0.2954 1.0269 0.025 Uiso 1 1 calc R . . . .
C33 C 1.0328(4) 0.2821(3) 0.8734(2) 0.0154(10) Uani 1 1 d . . . . .
C34 C 1.0656(4) 0.2901(4) 0.8119(2) 0.0199(11) Uani 1 1 d . . . . .
H34 H 1.0077 0.3092 0.7829 0.024 Uiso 1 1 calc R . . . .
C35 C 1.1861(4) 0.2696(4) 0.7932(3) 0.0250(12) Uani 1 1 d . . . . .
H35 H 1.2080 0.2751 0.7518 0.030 Uiso 1 1 calc R . . . .
C36 C 1.2720(5) 0.2413(4) 0.8360(3) 0.0272(13) Uani 1 1 d . . . . .
H36 H 1.3519 0.2270 0.8234 0.033 Uiso 1 1 calc R . . . .
C37 C 1.2393(4) 0.2341(4) 0.8979(3) 0.0262(13) Uani 1 1 d . . . . .
H37 H 1.2974 0.2156 0.9270 0.031 Uiso 1 1 calc R . . . .
C38 C 1.1197(4) 0.2547(4) 0.9165(3) 0.0218(11) Uani 1 1 d . . . . .
H38 H 1.0979 0.2501 0.9580 0.026 Uiso 1 1 calc R . . . .
C39 C 0.5670(4) 0.3203(3) 0.9083(2) 0.0138(10) Uani 1 1 d . . . . .
C40 C 0.5840(4) 0.2111(4) 0.9204(2) 0.0188(11) Uani 1 1 d . . . . .
H40 H 0.6278 0.1659 0.8926 0.023 Uiso 1 1 calc R . . . .
C41 C 0.5353(4) 0.1707(4) 0.9738(2) 0.0238(12) Uani 1 1 d . . . . .
H41 H 0.5481 0.0985 0.9820 0.029 Uiso 1 1 calc R . . . .
C42 C 0.4675(4) 0.2371(4) 1.0152(2) 0.0239(12) Uani 1 1 d . . . . .
H42 H 0.4356 0.2098 1.0511 0.029 Uiso 1 1 calc R . . . .
C43 C 0.4479(5) 0.3448(4) 1.0025(2) 0.0254(12) Uani 1 1 d . . . . .
H43 H 0.4012 0.3894 1.0295 0.031 Uiso 1 1 calc R . . . .
C44 C 0.4974(4) 0.3862(4) 0.9498(2) 0.0211(11) Uani 1 1 d . . . . .
H44 H 0.4842 0.4585 0.9420 0.025 Uiso 1 1 calc R . . . .
C45 C 0.5763(4) 0.3097(4) 0.7757(2) 0.0162(10) Uani 1 1 d . . . . .
C46 C 0.6139(4) 0.2033(4) 0.7615(2) 0.0194(11) Uani 1 1 d . . . . .
H46 H 0.6753 0.1655 0.7832 0.023 Uiso 1 1 calc R . . . .
C47 C 0.5586(4) 0.1548(4) 0.7149(3) 0.0265(12) Uani 1 1 d . . . . .
H47 H 0.5815 0.0837 0.7065 0.032 Uiso 1 1 calc R . . . .
C48 C 0.4705(4) 0.2109(4) 0.6811(2) 0.0245(12) Uani 1 1 d . . . . .
H48 H 0.4345 0.1779 0.6499 0.029 Uiso 1 1 calc R . . . .
C49 C 0.4355(4) 0.3172(4) 0.6937(2) 0.0241(12) Uani 1 1 d . . . . .
H49 H 0.3771 0.3557 0.6704 0.029 Uiso 1 1 calc R . . . .
C50 C 0.4873(4) 0.3652(4) 0.7406(2) 0.0198(11) Uani 1 1 d . . . . .
H50 H 0.4626 0.4359 0.7490 0.024 Uiso 1 1 calc R . . . .
C51 C 1.1213(4) 0.5476(4) 0.8822(2) 0.0236(12) Uani 1 1 d . . . . .
H51A H 1.1208 0.4846 0.9077 0.028 Uiso 1 1 calc R . . . .
H51B H 1.0888 0.6085 0.9063 0.028 Uiso 1 1 calc R . . . .
C52 C 1.2464(4) 0.5594(5) 0.8585(3) 0.0338(14) Uani 1 1 d . . . . .
H52A H 1.2862 0.6027 0.8859 0.041 Uiso 1 1 calc R . . . .
H52B H 1.2938 0.4911 0.8543 0.041 Uiso 1 1 calc R . . . .
C53 C 1.2267(5) 0.6125(5) 0.7970(3) 0.0359(15) Uani 1 1 d . . . . .
H53A H 1.2978 0.6009 0.7706 0.043 Uiso 1 1 calc R . . . .
H53B H 1.2034 0.6879 0.8014 0.043 Uiso 1 1 calc R . . . .
C54 C 1.1263(4) 0.5583(4) 0.7726(3) 0.0253(12) Uani 1 1 d . . . . .
H54A H 1.0811 0.6032 0.7430 0.030 Uiso 1 1 calc R . . . .
H54B H 1.1571 0.4923 0.7530 0.030 Uiso 1 1 calc R . . . .
C55 C 0.1784(6) 0.1379(6) 0.6095(4) 0.056(2) Uani 1 1 d . . . . .
H55A H 0.1353 0.1078 0.5780 0.085 Uiso 1 1 calc GR . . . .
H55B H 0.1330 0.1394 0.6476 0.085 Uiso 1 1 calc GR . . . .
H55C H 0.2541 0.0959 0.6146 0.085 Uiso 1 1 calc GR . . . .
C56 C 0.1985(5) 0.2480(5) 0.5912(3) 0.0374(15) Uani 1 1 d . . . . .
C57 C 0.2851(5) 0.2655(5) 0.5467(3) 0.0342(14) Uani 1 1 d . . . . .
H57 H 0.3304 0.2081 0.5281 0.041 Uiso 1 1 calc R . . . .
C58 C 0.3047(5) 0.3659(5) 0.5300(3) 0.0402(16) Uani 1 1 d . . . . .
H58 H 0.3645 0.3763 0.5009 0.048 Uiso 1 1 calc R . . . .
C59 C 0.2352(6) 0.4529(5) 0.5564(3) 0.0445(17) Uani 1 1 d . . . . .
H59 H 0.2478 0.5212 0.5445 0.053 Uiso 1 1 calc R . . . .
C60 C 0.1479(6) 0.4369(6) 0.6002(3) 0.0486(19) Uani 1 1 d . . . . .
H60 H 0.1015 0.4944 0.6181 0.058 Uiso 1 1 calc R . . . .
C61 C 0.1296(5) 0.3354(6) 0.6174(3) 0.0436(17) Uani 1 1 d . . . . .
H61 H 0.0705 0.3249 0.6469 0.052 Uiso 1 1 calc R . . . .
C62 C 0.6818(6) 0.3259(5) 0.5798(3) 0.0453(16) Uani 1 1 d . . . . .
H62A H 0.7309 0.3645 0.5532 0.068 Uiso 1 1 calc GR . . . .
H62B H 0.6936 0.3433 0.6218 0.068 Uiso 1 1 calc GR . . . .
H62C H 0.5993 0.3444 0.5701 0.068 Uiso 1 1 calc GR . . . .
C63 C 0.7159(5) 0.2087(4) 0.5706(3) 0.0306(13) Uani 1 1 d . . . . .
C64 C 0.6414(5) 0.1483(5) 0.5412(3) 0.0345(14) Uani 1 1 d . . . . .
H64 H 0.5685 0.1800 0.5270 0.041 Uiso 1 1 calc R . . . .
C65 C 0.6740(6) 0.0408(5) 0.5326(3) 0.0406(16) Uani 1 1 d . . . . .
H65 H 0.6222 0.0004 0.5136 0.049 Uiso 1 1 calc R . . . .
C66 C 0.7835(6) -0.0061(5) 0.5522(3) 0.0417(16) Uani 1 1 d . . . . .
H66 H 0.8064 -0.0778 0.5457 0.050 Uiso 1 1 calc R . . . .
C67 C 0.8573(5) 0.0526(5) 0.5810(3) 0.0400(16) Uani 1 1 d . . . . .
H67 H 0.9305 0.0208 0.5948 0.048 Uiso 1 1 calc R . . . .
C68 C 0.8247(5) 0.1596(5) 0.5903(3) 0.0344(14) Uani 1 1 d . . . . .
H68 H 0.8766 0.1989 0.6099 0.041 Uiso 1 1 calc R . . . .

loop_
_atom_site_aniso_label
_atom_site_aniso_U_11
_atom_site_aniso_U_22
_atom_site_aniso_U_33
_atom_site_aniso_U_23
_atom_site_aniso_U_13
_atom_site_aniso_U_12
Dy1 0.01520(12) 0.00788(10) 0.02085(13) -0.00090(8) -0.00179(9) -0.00305(8)
S1 0.0244(7) 0.0111(5) 0.0227(7) -0.0029(5) -0.0026(5) 0.0000(5)
S2 0.0210(6) 0.0108(5) 0.0193(6) -0.0019(5) -0.0001(5) -0.0031(5)
S3 0.0233(7) 0.0097(5) 0.0201(7) -0.0030(5) -0.0021(5) -0.0051(5)
S4 0.0149(6) 0.0096(5) 0.0292(7) -0.0008(5) -0.0010(5) -0.0018(5)
P1 0.0129(6) 0.0082(5) 0.0233(7) -0.0022(5) 0.0009(5) -0.0024(5)
P2 0.0175(6) 0.0125(6) 0.0180(7) -0.0027(5) -0.0018(5) -0.0027(5)
P3 0.0123(6) 0.0094(5) 0.0191(7) -0.0005(5) -0.0031(5) -0.0012(5)
P4 0.0116(6) 0.0086(5) 0.0191(7) -0.0017(5) -0.0010(5) -0.0020(5)
O1 0.0205(19) 0.0204(18) 0.025(2) -0.0042(15) -0.0012(15) -0.0055(15)
C1 0.021(3) 0.011(2) 0.022(3) -0.0015(19) 0.002(2) -0.007(2)
C2 0.012(2) 0.015(2) 0.026(3) 0.000(2) 0.004(2) -0.0033(19)
C3 0.020(3) 0.016(2) 0.035(3) -0.006(2) 0.003(2) -0.005(2)
C4 0.018(3) 0.014(2) 0.048(4) -0.006(2) 0.002(2) -0.001(2)
C5 0.017(3) 0.020(3) 0.052(4) -0.002(3) 0.005(3) -0.004(2)
C6 0.015(3) 0.029(3) 0.049(4) -0.006(3) -0.002(3) -0.007(2)
C7 0.018(3) 0.027(3) 0.030(3) -0.004(2) 0.002(2) -0.001(2)
C8 0.014(2) 0.007(2) 0.022(3) -0.0061(18) 0.003(2) -0.0037(18)
C9 0.026(3) 0.015(2) 0.029(3) 0.001(2) -0.002(2) -0.003(2)
C10 0.034(3) 0.013(2) 0.031(3) 0.002(2) 0.007(2) -0.003(2)
C11 0.026(3) 0.021(3) 0.033(3) -0.002(2) 0.007(2) -0.014(2)
C12 0.018(3) 0.041(3) 0.039(4) 0.000(3) -0.003(2) -0.015(3)
C13 0.017(3) 0.022(3) 0.030(3) 0.001(2) 0.001(2) -0.008(2)
C14 0.014(2) 0.020(2) 0.020(3) 0.000(2) -0.002(2) 0.000(2)
C15 0.021(3) 0.024(3) 0.030(3) 0.001(2) -0.003(2) -0.003(2)
C16 0.027(3) 0.044(4) 0.036(4) 0.010(3) -0.008(3) 0.007(3)
C17 0.021(3) 0.056(4) 0.043(4) 0.007(3) -0.013(3) -0.001(3)
C18 0.026(3) 0.047(4) 0.046(4) 0.005(3) -0.007(3) -0.017(3)
C19 0.021(3) 0.029(3) 0.030(3) -0.002(2) -0.007(2) -0.004(2)
C20 0.010(2) 0.016(2) 0.025(3) 0.003(2) -0.003(2) 0.0067(19)
C21 0.023(3) 0.024(3) 0.021(3) -0.003(2) 0.003(2) -0.004(2)
C22 0.026(3) 0.026(3) 0.041(4) -0.001(3) 0.004(3) -0.008(2)
C23 0.026(3) 0.038(3) 0.038(4) 0.011(3) 0.011(3) -0.003(3)
C24 0.028(3) 0.048(4) 0.021(3) 0.006(3) -0.001(2) -0.001(3)
C25 0.023(3) 0.033(3) 0.024(3) -0.005(2) -0.003(2) 0.002(2)
C26 0.014(2) 0.009(2) 0.014(2) -0.0021(18) 0.0020(18) -0.0025(18)
C27 0.012(2) 0.012(2) 0.024(3) 0.0038(19) -0.008(2) -0.0031(19)
C28 0.020(3) 0.013(2) 0.028(3) -0.002(2) 0.001(2) -0.002(2)
C29 0.025(3) 0.009(2) 0.042(4) 0.003(2) -0.005(2) -0.002(2)
C30 0.035(3) 0.021(3) 0.028(3) 0.013(2) -0.005(3) -0.006(2)
C31 0.031(3) 0.028(3) 0.026(3) 0.007(2) -0.004(2) -0.008(2)
C32 0.018(3) 0.021(3) 0.024(3) -0.001(2) -0.008(2) -0.003(2)
C33 0.009(2) 0.008(2) 0.028(3) 0.0040(19) -0.010(2) 0.0008(18)
C34 0.011(2) 0.015(2) 0.034(3) 0.000(2) -0.002(2) -0.0017(19)
C35 0.018(3) 0.019(3) 0.039(3) -0.003(2) 0.002(2) -0.005(2)
C36 0.016(3) 0.010(2) 0.055(4) -0.001(2) 0.000(3) -0.001(2)
C37 0.012(3) 0.017(2) 0.049(4) 0.005(2) -0.014(2) 0.000(2)
C38 0.012(2) 0.021(3) 0.033(3) 0.002(2) -0.009(2) -0.002(2)
C39 0.012(2) 0.013(2) 0.017(2) -0.0057(18) -0.0015(19) -0.0050(19)
C40 0.017(3) 0.014(2) 0.026(3) -0.002(2) -0.002(2) -0.003(2)
C41 0.021(3) 0.021(3) 0.031(3) 0.010(2) -0.005(2) -0.007(2)
C42 0.020(3) 0.031(3) 0.021(3) 0.009(2) -0.001(2) -0.006(2)
C43 0.025(3) 0.026(3) 0.025(3) -0.008(2) 0.005(2) -0.003(2)
C44 0.023(3) 0.017(2) 0.025(3) -0.004(2) 0.003(2) -0.008(2)
C45 0.012(2) 0.018(2) 0.019(3) -0.001(2) 0.000(2) -0.005(2)
C46 0.017(2) 0.018(2) 0.023(3) -0.002(2) -0.006(2) 0.001(2)
C47 0.023(3) 0.024(3) 0.033(3) -0.012(2) -0.005(2) -0.002(2)
C48 0.018(3) 0.034(3) 0.022(3) -0.005(2) -0.003(2) -0.005(2)
C49 0.020(3) 0.026(3) 0.027(3) 0.001(2) -0.008(2) -0.004(2)
C50 0.018(3) 0.016(2) 0.026(3) 0.000(2) -0.001(2) -0.004(2)
C51 0.018(3) 0.026(3) 0.029(3) -0.005(2) -0.004(2) -0.007(2)
C52 0.015(3) 0.036(3) 0.050(4) -0.011(3) -0.006(3) -0.001(2)
C53 0.023(3) 0.032(3) 0.054(4) 0.004(3) 0.001(3) -0.011(3)
C54 0.020(3) 0.026(3) 0.030(3) 0.003(2) -0.002(2) 0.000(2)
C55 0.047(4) 0.064(5) 0.061(5) -0.011(4) 0.000(4) -0.016(4)
C56 0.021(3) 0.056(4) 0.036(4) -0.002(3) -0.009(3) -0.002(3)
C57 0.028(3) 0.043(4) 0.031(3) -0.007(3) -0.007(3) 0.004(3)
C58 0.029(3) 0.063(5) 0.027(3) -0.003(3) -0.005(3) 0.001(3)
C59 0.047(4) 0.038(4) 0.047(4) 0.000(3) -0.021(4) 0.006(3)
C60 0.040(4) 0.060(5) 0.039(4) -0.009(3) -0.012(3) 0.023(4)
C61 0.023(3) 0.072(5) 0.034(4) -0.006(3) -0.004(3) 0.005(3)
C62 0.053(4) 0.036(4) 0.046(4) -0.006(3) 0.010(3) -0.005(3)
C63 0.039(3) 0.030(3) 0.023(3) -0.002(2) 0.007(3) -0.005(3)
C64 0.032(3) 0.042(4) 0.028(3) 0.000(3) 0.003(3) -0.003(3)
C65 0.043(4) 0.040(4) 0.044(4) -0.009(3) 0.000(3) -0.021(3)
C66 0.049(4) 0.029(3) 0.047(4) 0.001(3) 0.007(3) -0.007(3)
C67 0.035(4) 0.043(4) 0.041(4) 0.013(3) -0.008(3) -0.001(3)
C68 0.036(3) 0.039(3) 0.032(3) 0.003(3) -0.007(3) -0.016(3)

loop_
_atom_type_symbol
_atom_type_description
_atom_type_scat_dispersion_real
_atom_type_scat_dispersion_imag
_atom_type_scat_source
C C 0.0033 0.0016 'International Tables Vol C Tables 4.2.6.8 and 6.1.1.4'
H H 0.0000 0.0000 'International Tables Vol C Tables 4.2.6.8 and 6.1.1.4'
Dy Dy -0.1892 4.4098 'International Tables Vol C Tables 4.2.6.8 and 6.1.1.4'
O O 0.0106 0.0060 'International Tables Vol C Tables 4.2.6.8 and 6.1.1.4'
P P 0.1023 0.0942 'International Tables Vol C Tables 4.2.6.8 and 6.1.1.4'
S S 0.1246 0.1234 'International Tables Vol C Tables 4.2.6.8 and 6.1.1.4'

loop_
_exptl_crystal_face_index_h
_exptl_crystal_face_index_k
_exptl_crystal_face_index_l
_exptl_crystal_face_perp_dist
_exptl_oxdiff_crystal_face_indexfrac_h
_exptl_oxdiff_crystal_face_indexfrac_k
_exptl_oxdiff_crystal_face_indexfrac_l
_exptl_oxdiff_crystal_face_x
_exptl_oxdiff_crystal_face_y
_exptl_oxdiff_crystal_face_z
0 -17 -8 0.1231 0.0005 -17.0001 -8.0018 0.2492 0.9511 -0.0720
0 17 8 0.1231 -0.0005 17.0001 8.0018 -0.2492 -0.9511 0.0720
-16 -2 -1 0.2511 -15.9988 -1.9997 -1.0017 0.0157 0.0634 1.0050
16 2 1 0.4333 15.9988 1.9997 1.0017 -0.0157 -0.0634 -1.0050
0 -4 30 0.0476 -0.0008 -4.0001 30.0062 -0.9827 0.2213 -0.0038
-1 4 -30 0.1033 -0.9991 4.0001 -30.0063 0.9817 -0.2243 0.0671
-1 7 28 0.0559 -1.0008 7.0000 28.0058 -0.9105 -0.3966 0.1032
0 -7 -28 0.1362 0.0009 -7.0000 -28.0059 0.9095 0.3936 -0.0398

loop_
_geom_angle_atom_site_label_1
_geom_angle_atom_site_label_2
_geom_angle_atom_site_label_3
_geom_angle
_geom_angle_site_symmetry_1
_geom_angle_site_symmetry_3
_geom_angle_publ_flag
S1 Dy1 S3 142.60(3) . . ?
S2 Dy1 S1 139.45(3) . . ?
S2 Dy1 S3 77.58(3) . . ?
S4 Dy1 S1 94.53(4) . . ?
S4 Dy1 S2 90.62(4) . . ?
S4 Dy1 S3 88.77(4) . . ?
O1 Dy1 S1 88.92(9) . . ?
O1 Dy1 S2 89.28(8) . . ?
O1 Dy1 S3 86.13(9) . . ?
O1 Dy1 S4 174.79(9) . . ?
O1 Dy1 C26 107.46(12) . . ?
C1 Dy1 S1 69.54(12) . . ?
C1 Dy1 S2 70.23(12) . . ?
C1 Dy1 S3 147.79(12) . . ?
C1 Dy1 S4 90.41(12) . . ?
C1 Dy1 O1 94.46(14) . . ?
C1 Dy1 C26 142.78(15) . . ?
C26 Dy1 S1 80.94(10) . . ?
C26 Dy1 S2 137.59(10) . . ?
C26 Dy1 S3 65.46(10) . . ?
C26 Dy1 S4 69.34(9) . . ?
P2 S1 Dy1 79.46(5) . . ?
P1 S2 Dy1 78.93(5) . . ?
P3 S3 Dy1 82.12(5) . . ?
P4 S4 Dy1 85.60(5) . . ?
C1 P1 S2 107.65(17) . . ?
C1 P1 C2 114.8(2) . . ?
C1 P1 C8 112.9(2) . . ?
C2 P1 S2 108.65(17) . . ?
C8 P1 S2 108.79(16) . . ?
C8 P1 C2 103.8(2) . . ?
C1 P2 S1 106.71(17) . . ?
C1 P2 C14 114.5(2) . . ?
C1 P2 C20 114.6(2) . . ?
C14 P2 S1 108.68(16) . . ?
C20 P2 S1 109.30(16) . . ?
C20 P2 C14 102.9(2) . . ?
C26 P3 S3 108.47(16) . . ?
C26 P3 C27 117.3(2) . . ?
C26 P3 C33 105.8(2) . . ?
C27 P3 S3 109.94(17) . . ?
C33 P3 S3 111.60(16) . . ?
C33 P3 C27 103.6(2) . . ?
C26 P4 S4 113.72(16) . . ?
C26 P4 C39 112.0(2) . . ?
C26 P4 C45 106.0(2) . . ?
C39 P4 S4 109.54(16) . . ?
C39 P4 C45 105.5(2) . . ?
C45 P4 S4 109.73(16) . . ?
C51 O1 Dy1 124.5(3) . . ?
C54 O1 Dy1 124.5(3) . . ?
C54 O1 C51 109.3(4) . . ?
P1 C1 Dy1 102.6(2) . . ?
P2 C1 Dy1 104.0(2) . . ?
P2 C1 P1 153.1(3) . . ?
C3 C2 P1 121.1(4) . . ?
C7 C2 P1 119.8(4) . . ?
C7 C2 C3 119.0(4) . . ?
C2 C3 H3 119.9 . . ?
C2 C3 C4 120.3(5) . . ?
C4 C3 H3 119.9 . . ?
C3 C4 H4 120.4 . . ?
C5 C4 C3 119.2(5) . . ?
C5 C4 H4 120.4 . . ?
C4 C5 H5 119.4 . . ?
C6 C5 C4 121.3(5) . . ?
C6 C5 H5 119.4 . . ?
C5 C6 H6 120.4 . . ?
C5 C6 C7 119.1(5) . . ?
C7 C6 H6 120.4 . . ?
C2 C7 C6 121.0(5) . . ?
C2 C7 H7 119.5 . . ?
C6 C7 H7 119.5 . . ?
C9 C8 P1 121.1(3) . . ?
C13 C8 P1 119.3(3) . . ?
C13 C8 C9 118.9(4) . . ?
C8 C9 H9 119.9 . . ?
C10 C9 C8 120.2(4) . . ?
C10 C9 H9 119.9 . . ?
C9 C10 H10 119.9 . . ?
C11 C10 C9 120.2(5) . . ?
C11 C10 H10 119.9 . . ?
C10 C11 H11 120.1 . . ?
C10 C11 C12 119.8(5) . . ?
C12 C11 H11 120.1 . . ?
C11 C12 H12 119.7 . . ?
C11 C12 C13 120.5(5) . . ?
C13 C12 H12 119.7 . . ?
C8 C13 H13 119.8 . . ?
C12 C13 C8 120.4(5) . . ?
C12 C13 H13 119.8 . . ?
C15 C14 P2 119.2(4) . . ?
C19 C14 P2 120.4(4) . . ?
C19 C14 C15 119.7(4) . . ?
C14 C15 H15 120.2 . . ?
C16 C15 C14 119.5(5) . . ?
C16 C15 H15 120.2 . . ?
C15 C16 H16 119.5 . . ?
C15 C16 C17 121.1(5) . . ?
C17 C16 H16 119.5 . . ?
C16 C17 H17 120.2 . . ?
C16 C17 C18 119.6(5) . . ?
C18 C17 H17 120.2 . . ?
C17 C18 H18 120.0 . . ?
C19 C18 C17 120.0(6) . . ?
C19 C18 H18 120.0 . . ?
C14 C19 C18 120.1(5) . . ?
C14 C19 H19 120.0 . . ?
C18 C19 H19 120.0 . . ?
C21 C20 P2 119.3(4) . . ?
C21 C20 C25 118.5(5) . . ?
C25 C20 P2 122.2(4) . . ?
C20 C21 H21 119.5 . . ?
C22 C21 C20 121.0(5) . . ?
C22 C21 H21 119.5 . . ?
C21 C22 H22 120.3 . . ?
C21 C22 C23 119.5(5) . . ?
C23 C22 H22 120.3 . . ?
C22 C23 H23 120.0 . . ?
C24 C23 C22 119.9(5) . . ?
C24 C23 H23 120.0 . . ?
C23 C24 H24 119.9 . . ?
C23 C24 C25 120.2(6) . . ?
C25 C24 H24 119.9 . . ?
C20 C25 H25 119.6 . . ?
C24 C25 C20 120.8(5) . . ?
C24 C25 H25 119.6 . . ?
Dy1 C26 H26 115.3 . . ?
P3 C26 Dy1 90.06(17) . . ?
P3 C26 P4 122.7(3) . . ?
P3 C26 H26 115.3 . . ?
P4 C26 Dy1 91.33(17) . . ?
P4 C26 H26 115.3 . . ?
C28 C27 P3 119.1(4) . . ?
C32 C27 P3 120.5(4) . . ?
C32 C27 C28 120.3(5) . . ?
C27 C28 H28 120.4 . . ?
C29 C28 C27 119.1(5) . . ?
C29 C28 H28 120.4 . . ?
C28 C29 H29 119.6 . . ?
C30 C29 C28 120.8(5) . . ?
C30 C29 H29 119.6 . . ?
C29 C30 H30 120.2 . . ?
C29 C30 C31 119.6(5) . . ?
C31 C30 H30 120.2 . . ?
C30 C31 H31 120.0 . . ?
C30 C31 C32 120.1(5) . . ?
C32 C31 H31 120.0 . . ?
C27 C32 C31 120.1(5) . . ?
C27 C32 H32 120.0 . . ?
C31 C32 H32 120.0 . . ?
C34 C33 P3 122.4(3) . . ?
C34 C33 C38 119.7(5) . . ?
C38 C33 P3 117.7(4) . . ?
C33 C34 H34 119.9 . . ?
C33 C34 C35 120.1(5) . . ?
C35 C34 H34 119.9 . . ?
C34 C35 H35 120.0 . . ?
C36 C35 C34 120.1(5) . . ?
C36 C35 H35 120.0 . . ?
C35 C36 H36 120.0 . . ?
C35 C36 C37 119.9(5) . . ?
C37 C36 H36 120.0 . . ?
C36 C37 H37 120.0 . . ?
C36 C37 C38 119.9(5) . . ?
C38 C37 H37 120.0 . . ?
C33 C38 C37 120.3(5) . . ?
C33 C38 H38 119.9 . . ?
C37 C38 H38 119.9 . . ?
C40 C39 P4 119.3(4) . . ?
C44 C39 P4 121.9(4) . . ?
C44 C39 C40 118.8(5) . . ?
C39 C40 H40 120.0 . . ?
C41 C40 C39 120.0(5) . . ?
C41 C40 H40 120.0 . . ?
C40 C41 H41 119.7 . . ?
C40 C41 C42 120.6(5) . . ?
C42 C41 H41 119.7 . . ?
C41 C42 H42 120.3 . . ?
C43 C42 C41 119.4(5) . . ?
C43 C42 H42 120.3 . . ?
C42 C43 H43 119.7 . . ?
C44 C43 C42 120.5(5) . . ?
C44 C43 H43 119.7 . . ?
C39 C44 H44 119.7 . . ?
C43 C44 C39 120.6(5) . . ?
C43 C44 H44 119.7 . . ?
C46 C45 P4 120.8(3) . . ?
C50 C45 P4 120.6(4) . . ?
C50 C45 C46 118.6(4) . . ?
C45 C46 H46 120.2 . . ?
C47 C46 C45 119.6(4) . . ?
C47 C46 H46 120.2 . . ?
C46 C47 H47 119.6 . . ?
C48 C47 C46 120.7(5) . . ?
C48 C47 H47 119.6 . . ?
C47 C48 H48 120.1 . . ?
C47 C48 C49 119.8(5) . . ?
C49 C48 H48 120.1 . . ?
C48 C49 H49 120.0 . . ?
C50 C49 C48 120.0(5) . . ?
C50 C49 H49 120.0 . . ?
C45 C50 H50 119.4 . . ?
C49 C50 C45 121.2(5) . . ?
C49 C50 H50 119.4 . . ?
O1 C51 H51A 110.8 . . ?
O1 C51 H51B 110.8 . . ?
O1 C51 C52 104.7(4) . . ?
H51A C51 H51B 108.9 . . ?
C52 C51 H51A 110.8 . . ?
C52 C51 H51B 110.8 . . ?
C51 C52 H52A 111.1 . . ?
C51 C52 H52B 111.1 . . ?
H52A C52 H52B 109.0 . . ?
C53 C52 C51 103.5(4) . . ?
C53 C52 H52A 111.1 . . ?
C53 C52 H52B 111.1 . . ?
C52 C53 H53A 111.3 . . ?
C52 C53 H53B 111.3 . . ?
C52 C53 C54 102.1(4) . . ?
H53A C53 H53B 109.2 . . ?
C54 C53 H53A 111.3 . . ?
C54 C53 H53B 111.3 . . ?
O1 C54 C53 104.6(4) . . ?
O1 C54 H54A 110.8 . . ?
O1 C54 H54B 110.8 . . ?
C53 C54 H54A 110.8 . . ?
C53 C54 H54B 110.8 . . ?
H54A C54 H54B 108.9 . . ?
H55A C55 H55B 109.5 . . ?
H55A C55 H55C 109.5 . . ?
H55B C55 H55C 109.5 . . ?
C56 C55 H55A 109.5 . . ?
C56 C55 H55B 109.5 . . ?
C56 C55 H55C 109.5 . . ?
C57 C56 C55 120.4(6) . . ?
C57 C56 C61 118.5(6) . . ?
C61 C56 C55 121.1(6) . . ?
C56 C57 H57 119.5 . . ?
C58 C57 C56 120.9(6) . . ?
C58 C57 H57 119.5 . . ?
C57 C58 H58 119.9 . . ?
C57 C58 C59 120.2(6) . . ?
C59 C58 H58 119.9 . . ?
C58 C59 H59 120.2 . . ?
C60 C59 C58 119.6(7) . . ?
C60 C59 H59 120.2 . . ?
C59 C60 H60 120.1 . . ?
C61 C60 C59 119.8(6) . . ?
C61 C60 H60 120.1 . . ?
C56 C61 H61 119.5 . . ?
C60 C61 C56 121.0(7) . . ?
C60 C61 H61 119.5 . . ?
H62A C62 H62B 109.5 . . ?
H62A C62 H62C 109.5 . . ?
H62B C62 H62C 109.5 . . ?
C63 C62 H62A 109.5 . . ?
C63 C62 H62B 109.5 . . ?
C63 C62 H62C 109.5 . . ?
C64 C63 C62 121.2(5) . . ?
C64 C63 C68 118.2(5) . . ?
C68 C63 C62 120.5(5) . . ?
C63 C64 H64 119.6 . . ?
C63 C64 C65 120.8(5) . . ?
C65 C64 H64 119.6 . . ?
C64 C65 H65 120.1 . . ?
C66 C65 C64 119.8(6) . . ?
C66 C65 H65 120.1 . . ?
C65 C66 H66 120.1 . . ?
C67 C66 C65 119.8(6) . . ?
C67 C66 H66 120.1 . . ?
C66 C67 H67 119.7 . . ?
C66 C67 C68 120.6(6) . . ?
C68 C67 H67 119.7 . . ?
C63 C68 H68 119.6 . . ?
C67 C68 C63 120.8(5) . . ?
C67 C68 H68 119.6 . . ?

loop_
_geom_bond_atom_site_label_1
_geom_bond_atom_site_label_2
_geom_bond_distance
_geom_bond_site_symmetry_2
_geom_bond_publ_flag
Dy1 S1 2.8251(13) . ?
Dy1 S2 2.8204(12) . ?
Dy1 S3 2.8617(12) . ?
Dy1 S4 2.7889(12) . ?
Dy1 O1 2.404(3) . ?
Dy1 C1 2.325(5) . ?
Dy1 C26 2.754(4) . ?
S1 P2 2.0314(16) . ?
S2 P1 2.0262(17) . ?
S3 P3 2.0003(17) . ?
S4 P4 1.9997(15) . ?
P1 C1 1.665(5) . ?
P1 C2 1.826(5) . ?
P1 C8 1.819(5) . ?
P2 C1 1.654(5) . ?
P2 C14 1.840(5) . ?
P2 C20 1.825(5) . ?
P3 C26 1.739(4) . ?
P3 C27 1.826(5) . ?
P3 C33 1.823(5) . ?
P4 C26 1.763(4) . ?
P4 C39 1.812(5) . ?
P4 C45 1.813(5) . ?
O1 C51 1.466(6) . ?
O1 C54 1.456(6) . ?
C2 C3 1.396(7) . ?
C2 C7 1.379(7) . ?
C3 H3 0.9300 . ?
C3 C4 1.396(6) . ?
C4 H4 0.9300 . ?
C4 C5 1.382(7) . ?
C5 H5 0.9300 . ?
C5 C6 1.371(7) . ?
C6 H6 0.9300 . ?
C6 C7 1.395(7) . ?
C7 H7 0.9300 . ?
C8 C9 1.399(6) . ?
C8 C13 1.390(6) . ?
C9 H9 0.9300 . ?
C9 C10 1.398(7) . ?
C10 H10 0.9300 . ?
C10 C11 1.375(7) . ?
C11 H11 0.9300 . ?
C11 C12 1.385(7) . ?
C12 H12 0.9300 . ?
C12 C13 1.387(7) . ?
C13 H13 0.9300 . ?
C14 C15 1.403(7) . ?
C14 C19 1.382(7) . ?
C15 H15 0.9300 . ?
C15 C16 1.373(7) . ?
C16 H16 0.9300 . ?
C16 C17 1.376(8) . ?
C17 H17 0.9300 . ?
C17 C18 1.390(8) . ?
C18 H18 0.9300 . ?
C18 C19 1.386(7) . ?
C19 H19 0.9300 . ?
C20 C21 1.390(7) . ?
C20 C25 1.390(7) . ?
C21 H21 0.9300 . ?
C21 C22 1.389(7) . ?
C22 H22 0.9300 . ?
C22 C23 1.393(8) . ?
C23 H23 0.9300 . ?
C23 C24 1.378(8) . ?
C24 H24 0.9300 . ?
C24 C25 1.385(8) . ?
C25 H25 0.9300 . ?
C26 H26 0.9800 . ?
C27 C28 1.401(6) . ?
C27 C32 1.372(7) . ?
C28 H28 0.9300 . ?
C28 C29 1.387(7) . ?
C29 H29 0.9300 . ?
C29 C30 1.382(8) . ?
C30 H30 0.9300 . ?
C30 C31 1.389(7) . ?
C31 H31 0.9300 . ?
C31 C32 1.394(7) . ?
C32 H32 0.9300 . ?
C33 C34 1.382(7) . ?
C33 C38 1.386(6) . ?
C34 H34 0.9300 . ?
C34 C35 1.401(7) . ?
C35 H35 0.9300 . ?
C35 C36 1.375(7) . ?
C36 H36 0.9300 . ?
C36 C37 1.391(8) . ?
C37 H37 0.9300 . ?
C37 C38 1.391(7) . ?
C38 H38 0.9300 . ?
C39 C40 1.404(6) . ?
C39 C44 1.398(7) . ?
C40 H40 0.9300 . ?
C40 C41 1.389(7) . ?
C41 H41 0.9300 . ?
C41 C42 1.390(7) . ?
C42 H42 0.9300 . ?
C42 C43 1.389(7) . ?
C43 H43 0.9300 . ?
C43 C44 1.384(7) . ?
C44 H44 0.9300 . ?
C45 C46 1.406(6) . ?
C45 C50 1.397(6) . ?
C46 H46 0.9300 . ?
C46 C47 1.394(7) . ?
C47 H47 0.9300 . ?
C47 C48 1.377(7) . ?
C48 H48 0.9300 . ?
C48 C49 1.393(7) . ?
C49 H49 0.9300 . ?
C49 C50 1.374(7) . ?
C50 H50 0.9300 . ?
C51 H51A 0.9700 . ?
C51 H51B 0.9700 . ?
C51 C52 1.510(7) . ?
C52 H52A 0.9700 . ?
C52 H52B 0.9700 . ?
C52 C53 1.501(8) . ?
C53 H53A 0.9700 . ?
C53 H53B 0.9700 . ?
C53 C54 1.506(7) . ?
C54 H54A 0.9700 . ?
C54 H54B 0.9700 . ?
C55 H55A 0.9600 . ?
C55 H55B 0.9600 . ?
C55 H55C 0.9600 . ?
C55 C56 1.495(9) . ?
C56 C57 1.387(8) . ?
C56 C61 1.397(9) . ?
C57 H57 0.9300 . ?
C57 C58 1.368(9) . ?
C58 H58 0.9300 . ?
C58 C59 1.398(9) . ?
C59 H59 0.9300 . ?
C59 C60 1.380(9) . ?
C60 H60 0.9300 . ?
C60 C61 1.380(10) . ?
C61 H61 0.9300 . ?
C62 H62A 0.9600 . ?
C62 H62B 0.9600 . ?
C62 H62C 0.9600 . ?
C62 C63 1.511(8) . ?
C63 C64 1.380(8) . ?
C63 C68 1.385(7) . ?
C64 H64 0.9300 . ?
C64 C65 1.390(8) . ?
C65 H65 0.9300 . ?
C65 C66 1.382(8) . ?
C66 H66 0.9300 . ?
C66 C67 1.356(8) . ?
C67 H67 0.9300 . ?
C67 C68 1.384(8) . ?
C68 H68 0.9300 . ?

loop_
_geom_torsion_atom_site_label_1
_geom_torsion_atom_site_label_2
_geom_torsion_atom_site_label_3
_geom_torsion_atom_site_label_4
_geom_torsion
_geom_torsion_site_symmetry_1
_geom_torsion_site_symmetry_2
_geom_torsion_site_symmetry_3
_geom_torsion_site_symmetry_4
_geom_torsion_publ_flag
Dy1 O1 C51 C52 -172.4(3) . . . . ?
Dy1 O1 C54 C53 147.7(3) . . . . ?
S1 P2 C1 Dy1 -4.8(2) . . . . ?
S1 P2 C1 P1 -176.4(6) . . . . ?
S1 P2 C14 C15 -165.2(4) . . . . ?
S1 P2 C14 C19 24.3(5) . . . . ?
S1 P2 C20 C21 -113.8(4) . . . . ?
S1 P2 C20 C25 64.3(4) . . . . ?
S2 P1 C1 Dy1 7.6(2) . . . . ?
S2 P1 C1 P2 179.3(6) . . . . ?
S2 P1 C2 C3 66.6(4) . . . . ?
S2 P1 C2 C7 -113.8(4) . . . . ?
S2 P1 C8 C9 -157.5(4) . . . . ?
S2 P1 C8 C13 32.0(4) . . . . ?
S3 P3 C26 Dy1 34.24(15) . . . . ?
S3 P3 C26 P4 -57.4(3) . . . . ?
S3 P3 C27 C28 -173.0(3) . . . . ?
S3 P3 C27 C32 9.4(4) . . . . ?
S3 P3 C33 C34 -107.0(4) . . . . ?
S3 P3 C33 C38 68.2(4) . . . . ?
S4 P4 C26 Dy1 -0.10(18) . . . . ?
S4 P4 C26 P3 90.8(3) . . . . ?
S4 P4 C39 C40 178.8(3) . . . . ?
S4 P4 C39 C44 -2.0(4) . . . . ?
S4 P4 C45 C46 167.2(4) . . . . ?
S4 P4 C45 C50 -15.5(5) . . . . ?
P1 C2 C3 C4 178.2(4) . . . . ?
P1 C2 C7 C6 -177.4(4) . . . . ?
P1 C8 C9 C10 -170.0(4) . . . . ?
P1 C8 C13 C12 169.2(4) . . . . ?
P2 C14 C15 C16 -171.0(4) . . . . ?
P2 C14 C19 C18 170.9(5) . . . . ?
P2 C20 C21 C22 178.9(4) . . . . ?
P2 C20 C25 C24 -179.5(4) . . . . ?
P3 C27 C28 C29 -177.1(4) . . . . ?
P3 C27 C32 C31 176.3(4) . . . . ?
P3 C33 C34 C35 175.8(4) . . . . ?
P3 C33 C38 C37 -176.1(4) . . . . ?
P4 C39 C40 C41 177.1(4) . . . . ?
P4 C39 C44 C43 -178.0(4) . . . . ?
P4 C45 C46 C47 174.8(4) . . . . ?
P4 C45 C50 C49 -176.3(4) . . . . ?
O1 C51 C52 C53 28.7(5) . . . . ?
C1 P1 C2 C3 -172.8(4) . . . . ?
C1 P1 C2 C7 6.8(5) . . . . ?
C1 P1 C8 C9 83.0(4) . . . . ?
C1 P1 C8 C13 -87.4(4) . . . . ?
C1 P2 C14 C15 75.6(5) . . . . ?
C1 P2 C14 C19 -94.9(5) . . . . ?
C1 P2 C20 C21 5.9(4) . . . . ?
C1 P2 C20 C25 -176.0(4) . . . . ?
C2 P1 C1 Dy1 -113.5(2) . . . . ?
C2 P1 C1 P2 58.2(8) . . . . ?
C2 P1 C8 C9 -42.0(5) . . . . ?
C2 P1 C8 C13 147.6(4) . . . . ?
C2 C3 C4 C5 -1.0(8) . . . . ?
C3 C2 C7 C6 2.2(8) . . . . ?
C3 C4 C5 C6 2.9(9) . . . . ?
C4 C5 C6 C7 -2.2(9) . . . . ?
C5 C6 C7 C2 -0.4(8) . . . . ?
C7 C2 C3 C4 -1.4(8) . . . . ?
C8 P1 C1 Dy1 127.8(2) . . . . ?
C8 P1 C1 P2 -60.6(7) . . . . ?
C8 P1 C2 C3 -49.1(5) . . . . ?
C8 P1 C2 C7 130.5(4) . . . . ?
C8 C9 C10 C11 1.0(8) . . . . ?
C9 C8 C13 C12 -1.5(8) . . . . ?
C9 C10 C11 C12 -1.5(8) . . . . ?
C10 C11 C12 C13 0.4(9) . . . . ?
C11 C12 C13 C8 1.0(8) . . . . ?
C13 C8 C9 C10 0.4(7) . . . . ?
C14 P2 C1 Dy1 115.5(2) . . . . ?
C14 P2 C1 P1 -56.1(8) . . . . ?
C14 P2 C20 C21 130.8(4) . . . . ?
C14 P2 C20 C25 -51.1(4) . . . . ?
C14 C15 C16 C17 0.0(9) . . . . ?
C15 C14 C19 C18 0.5(8) . . . . ?
C15 C16 C17 C18 0.3(10) . . . . ?
C16 C17 C18 C19 -0.2(10) . . . . ?
C17 C18 C19 C14 -0.2(9) . . . . ?
C19 C14 C15 C16 -0.4(8) . . . . ?
C20 P2 C1 Dy1 -125.9(2) . . . . ?
C20 P2 C1 P1 62.5(8) . . . . ?
C20 P2 C14 C15 -49.4(5) . . . . ?
C20 P2 C14 C19 140.1(4) . . . . ?
C20 C21 C22 C23 0.1(7) . . . . ?
C21 C20 C25 C24 -1.4(7) . . . . ?
C21 C22 C23 C24 -0.3(8) . . . . ?
C22 C23 C24 C25 -0.3(8) . . . . ?
C23 C24 C25 C20 1.2(8) . . . . ?
C25 C20 C21 C22 0.8(7) . . . . ?
C26 P3 C27 C28 62.5(4) . . . . ?
C26 P3 C27 C32 -115.1(4) . . . . ?
C26 P3 C33 C34 10.8(5) . . . . ?
C26 P3 C33 C38 -174.0(4) . . . . ?
C26 P4 C39 C40 -54.0(4) . . . . ?
C26 P4 C39 C44 125.1(4) . . . . ?
C26 P4 C45 C46 44.0(5) . . . . ?
C26 P4 C45 C50 -138.6(4) . . . . ?
C27 P3 C26 Dy1 159.46(19) . . . . ?
C27 P3 C26 P4 67.8(3) . . . . ?
C27 P3 C33 C34 134.7(4) . . . . ?
C27 P3 C33 C38 -50.1(4) . . . . ?
C27 C28 C29 C30 -0.2(7) . . . . ?
C28 C27 C32 C31 -1.3(7) . . . . ?
C28 C29 C30 C31 0.7(8) . . . . ?
C29 C30 C31 C32 -1.5(8) . . . . ?
C30 C31 C32 C27 1.8(8) . . . . ?
C32 C27 C28 C29 0.5(7) . . . . ?
C33 P3 C26 Dy1 -85.60(18) . . . . ?
C33 P3 C26 P4 -177.2(3) . . . . ?
C33 P3 C27 C28 -53.6(4) . . . . ?
C33 P3 C27 C32 128.8(4) . . . . ?
C33 C34 C35 C36 0.1(7) . . . . ?
C34 C33 C38 C37 -0.8(7) . . . . ?
C34 C35 C36 C37 -0.6(7) . . . . ?
C35 C36 C37 C38 0.5(7) . . . . ?
C36 C37 C38 C33 0.2(7) . . . . ?
C38 C33 C34 C35 0.6(7) . . . . ?
C39 P4 C26 Dy1 -124.97(18) . . . . ?
C39 P4 C26 P3 -34.0(3) . . . . ?
C39 P4 C45 C46 -74.9(4) . . . . ?
C39 P4 C45 C50 102.5(4) . . . . ?
C39 C40 C41 C42 1.3(7) . . . . ?
C40 C39 C44 C43 1.2(7) . . . . ?
C40 C41 C42 C43 0.5(8) . . . . ?
C41 C42 C43 C44 -1.4(8) . . . . ?
C42 C43 C44 C39 0.6(8) . . . . ?
C44 C39 C40 C41 -2.1(7) . . . . ?
C45 P4 C26 Dy1 120.51(18) . . . . ?
C45 P4 C26 P3 -148.6(3) . . . . ?
C45 P4 C39 C40 60.8(4) . . . . ?
C45 P4 C39 C44 -120.1(4) . . . . ?
C45 C46 C47 C48 2.3(8) . . . . ?
C46 C45 C50 C49 1.1(8) . . . . ?
C46 C47 C48 C49 -0.4(8) . . . . ?
C47 C48 C49 C50 -1.2(8) . . . . ?
C48 C49 C50 C45 0.8(8) . . . . ?
C50 C45 C46 C47 -2.7(8) . . . . ?
C51 O1 C54 C53 -18.0(5) . . . . ?
C51 C52 C53 C54 -39.3(6) . . . . ?
C52 C53 C54 O1 35.4(5) . . . . ?
C54 O1 C51 C52 -6.6(5) . . . . ?
C55 C56 C57 C58 -179.5(6) . . . . ?
C55 C56 C61 C60 -179.7(6) . . . . ?
C56 C57 C58 C59 -1.7(9) . . . . ?
C57 C56 C61 C60 -0.8(9) . . . . ?
C57 C58 C59 C60 1.0(9) . . . . ?
C58 C59 C60 C61 -0.3(9) . . . . ?
C59 C60 C61 C56 0.1(9) . . . . ?
C61 C56 C57 C58 1.5(8) . . . . ?
C62 C63 C64 C65 179.5(6) . . . . ?
C62 C63 C68 C67 -178.9(6) . . . . ?
C63 C64 C65 C66 -1.6(10) . . . . ?
C64 C63 C68 C67 -0.5(9) . . . . ?
C64 C65 C66 C67 1.5(10) . . . . ?
C65 C66 C67 C68 -0.9(10) . . . . ?
C66 C67 C68 C63 0.4(10) . . . . ?
C68 C63 C64 C65 1.1(9) . . . . ?
